data_7201743
loop_
_publ_author_name
'Liu, Ying-Ying'
'Ma, Jian-Fang'
'Yang, Jin'
'Ma, Ji-Cheng'
'Ping, Guang-Ju'

_publ_section_title
;
 Structures of metal-organic networks based on flexible
 1,1&#x2032;-(1,4-butanediyl)bis(imidazole-2-phenyl) ligand
;
_journal_issue 5
_journal_name_full CrystEngComm
_journal_page_first 565
_journal_paper_doi 10.1039/b714399k
_journal_volume 10
_journal_year 2008
_chemical_formula_moiety 'C26 H24 N4 O4 Zn, H2 O'
_chemical_formula_sum 'C26 H26 N4 O5 Zn'
_chemical_formula_weight 539.88
_chemical_name_systematic
;
?
;
_space_group_IT_number 33
_symmetry_cell_setting orthorhombic
_symmetry_space_group_name_Hall 'P 2c -2n'
_symmetry_space_group_name_H-M 'P n a 21'
_atom_sites_solution_hydrogens geom
_atom_sites_solution_primary direct
_atom_sites_solution_secondary difmap
_audit_creation_method SHELXL-97
_cell_angle_alpha 90.00
_cell_angle_beta 90.00
_cell_angle_gamma 90.00
_cell_formula_units_Z 4
_cell_length_a 17.042(5)
_cell_length_b 10.357(4)
_cell_length_c 14.270(4)
_cell_measurement_reflns_used 4460
_cell_measurement_temperature 293(2)
_cell_measurement_theta_max 27.5
_cell_measurement_theta_min 3.1
_cell_volume 2518.7(14)
_computing_cell_refinement PROCESS-AUTO
_computing_data_collection 'PROCESS-AUTO (Rigaku Corporation, 1998)'
_computing_data_reduction PROCESS-AUTO
_computing_molecular_graphics 'SHELXTL-PLUS (Sheldrick, 1990)'
_computing_publication_material SHELXL97
_computing_structure_refinement 'SHELXL97 (Sheldrick, 1997)'
_computing_structure_solution 'SHELXS97 (Sheldrick, 1997)'
_diffrn_ambient_temperature 293(2)
_diffrn_measured_fraction_theta_full 0.997
_diffrn_measured_fraction_theta_max 0.995
_diffrn_measurement_device_type 'Rigaku RAXIS-RAPID'
_diffrn_measurement_method '\w scans'
_diffrn_radiation_monochromator graphite
_diffrn_radiation_source 'fine-focus sealed tube'
_diffrn_radiation_type MoK\a
_diffrn_radiation_wavelength 0.71069
_diffrn_reflns_av_R_equivalents 0.0456
_diffrn_reflns_av_sigmaI/netI 0.0463
_diffrn_reflns_limit_h_max 21
_diffrn_reflns_limit_h_min -22
_diffrn_reflns_limit_k_max 13
_diffrn_reflns_limit_k_min -13
_diffrn_reflns_limit_l_max 18
_diffrn_reflns_limit_l_min -18
_diffrn_reflns_number 23481
_diffrn_reflns_theta_full 25.00
_diffrn_reflns_theta_max 27.47
_diffrn_reflns_theta_min 3.10
_diffrn_standards_interval_time 0
_diffrn_standards_number 0
_exptl_absorpt_coefficient_mu 1.019
_exptl_absorpt_correction_T_max 0.86
_exptl_absorpt_correction_T_min 0.73
_exptl_absorpt_correction_type multi-scan
_exptl_absorpt_process_details 'SADABS(Sheldrick, 1996)'
_exptl_crystal_colour yellow
_exptl_crystal_density_diffrn 1.424
_exptl_crystal_density_method 'not measured'
_exptl_crystal_description block
_exptl_crystal_F_000 1120
_exptl_crystal_size_max 0.42
_exptl_crystal_size_mid 0.28
_exptl_crystal_size_min 0.16
_refine_diff_density_max 0.326
_refine_diff_density_min -0.357
_refine_diff_density_rms 0.044
_refine_ls_abs_structure_details 'Flack H D (1983), Acta Cryst. A39, 876-881'
_refine_ls_abs_structure_Flack 0.017(12)
_refine_ls_extinction_method none
_refine_ls_goodness_of_fit_ref 1.016
_refine_ls_hydrogen_treatment mixed
_refine_ls_matrix_type full
_refine_ls_number_parameters 331
_refine_ls_number_reflns 5732
_refine_ls_number_restraints 4
_refine_ls_restrained_S_all 1.016
_refine_ls_R_factor_all 0.0540
_refine_ls_R_factor_gt 0.0356
_refine_ls_shift/su_max 0.004
_refine_ls_shift/su_mean 0.000
_refine_ls_structure_factor_coef Fsqd
_refine_ls_weighting_details 'calc w=1/[\s^2^(Fo^2^)+(0.0397P)^2^+0.1171P] where P=(Fo^2^+2Fc^2^)/3'
_refine_ls_weighting_scheme calc
_refine_ls_wR_factor_gt 0.0759
_refine_ls_wR_factor_ref 0.0818
_reflns_number_gt 4460
_reflns_number_total 5732
_reflns_threshold_expression >2sigma(I)
_cod_data_source_file b714399k.txt
_cod_data_source_block 6
_cod_depositor_comments
;
The following automatic conversions were performed:
'_symmetry_cell_setting' value 'Orthorhombic' changed to 'orthorhombic'
according to '/home/saulius/struct/CIF-dictionaries/cif_core.dic'
dictionary named 'cif_core.dic' version 2.4.1 from 2010-06-29.

Automatic conversion script
Id: cif_fix_enum 1527 2010-12-29 10:47:43Z saulius 
;
_cod_original_sg_symbol_H-M Pna2(1)
_cod_database_code 7201743

loop_
_symmetry_equiv_pos_as_xyz
'x, y, z'
'-x, -y, z+1/2'
'-x+1/2, y+1/2, z+1/2'
'x+1/2, -y+1/2, z'

loop_
_atom_site_label
_atom_site_type_symbol
_atom_site_fract_x
_atom_site_fract_y
_atom_site_fract_z
_atom_site_U_iso_or_equiv
_atom_site_adp_type
_atom_site_occupancy
_atom_site_symmetry_multiplicity
_atom_site_calc_flag
_atom_site_refinement_flags
_atom_site_disorder_assembly
_atom_site_disorder_group
Zn1 Zn 1.086111(13) 0.77905(2) 0.89419(4) 0.03742(8) Uani 1 1 d . . .
C1 C 1.23049(14) 0.6247(3) 0.8524(2) 0.0382(6) Uani 1 1 d . . .
C2 C 1.25540(15) 0.7749(3) 0.9539(3) 0.0499(7) Uani 1 1 d . . .
H2 H 1.2491 0.8457 0.9933 0.060 Uiso 1 1 calc R . .
C3 C 1.32125(16) 0.7037(3) 0.9459(3) 0.0521(8) Uani 1 1 d . . .
H3 H 1.3681 0.7160 0.9782 0.062 Uiso 1 1 calc R . .
C4 C 1.18955(15) 0.5416(3) 0.7850(2) 0.0409(6) Uani 1 1 d . . .
C5 C 1.19104(18) 0.4078(3) 0.7928(2) 0.0523(8) Uani 1 1 d . . .
H5 H 1.2221 0.3689 0.8383 0.063 Uiso 1 1 calc R . .
C6 C 1.1464(3) 0.3320(4) 0.7330(3) 0.0694(12) Uani 1 1 d . . .
H6 H 1.1484 0.2426 0.7382 0.083 Uiso 1 1 calc R . .
C7 C 1.0998(2) 0.3866(4) 0.6670(3) 0.0772(11) Uani 1 1 d . . .
H7 H 1.0700 0.3352 0.6271 0.093 Uiso 1 1 calc R . .
C8 C 1.0971(3) 0.5178(4) 0.6600(3) 0.0768(12) Uani 1 1 d . . .
H8 H 1.0639 0.5555 0.6162 0.092 Uiso 1 1 calc R . .
C9 C 1.1422(2) 0.5952(4) 0.7158(2) 0.0580(10) Uani 1 1 d . . .
H9 H 1.1412 0.6842 0.7075 0.070 Uiso 1 1 calc R . .
C10 C 1.36299(16) 0.5135(3) 0.8486(2) 0.0509(7) Uani 1 1 d . . .
H10A H 1.4123 0.5564 0.8351 0.061 Uiso 1 1 calc R . .
H10B H 1.3443 0.4743 0.7910 0.061 Uiso 1 1 calc R . .
C11 C 1.37657(16) 0.4095(3) 0.9207(2) 0.0515(8) Uani 1 1 d . . .
H11A H 1.3264 0.3752 0.9409 0.062 Uiso 1 1 calc R . .
H11B H 1.4025 0.4466 0.9749 0.062 Uiso 1 1 calc R . .
C12 C 1.42655(16) 0.3003(3) 0.8819(4) 0.0595(10) Uani 1 1 d . . .
H12A H 1.4788 0.3320 0.8677 0.071 Uiso 1 1 calc R . .
H12B H 1.4035 0.2677 0.8245 0.071 Uiso 1 1 calc R . .
C13 C 1.43155(19) 0.1924(3) 0.9541(3) 0.0574(9) Uani 1 1 d . . .
H13A H 1.4663 0.2190 1.0044 0.069 Uiso 1 1 calc R . .
H13B H 1.3799 0.1783 0.9808 0.069 Uiso 1 1 calc R . .
C14 C 1.52311(15) -0.0038(3) 0.9392(2) 0.0429(7) Uani 1 1 d . . .
C15 C 1.41825(17) 0.0037(4) 0.8489(3) 0.0601(9) Uani 1 1 d . . .
H15 H 1.3723 0.0308 0.8196 0.072 Uiso 1 1 calc R . .
C16 C 1.45554(17) -0.1080(3) 0.8348(2) 0.0554(8) Uani 1 1 d . . .
H16 H 1.4402 -0.1717 0.7928 0.066 Uiso 1 1 calc R . .
C17 C 1.58361(15) 0.0318(3) 1.0073(2) 0.0444(7) Uani 1 1 d . . .
C18 C 1.6137(2) -0.0626(4) 1.0668(2) 0.0555(9) Uani 1 1 d . . .
H18 H 1.5928 -0.1455 1.0650 0.067 Uiso 1 1 calc R . .
C19 C 1.6738(2) -0.0355(4) 1.1281(3) 0.0676(10) Uani 1 1 d . . .
H19 H 1.6943 -0.1002 1.1661 0.081 Uiso 1 1 calc R . .
C20 C 1.7036(2) 0.0888(4) 1.1330(3) 0.0785(11) Uani 1 1 d . . .
H20 H 1.7436 0.1083 1.1750 0.094 Uiso 1 1 calc R . .
C21 C 1.6735(2) 0.1841(5) 1.0748(3) 0.0727(12) Uani 1 1 d . . .
H21 H 1.6926 0.2681 1.0787 0.087 Uiso 1 1 calc R . .
C22 C 1.6155(2) 0.1544(4) 1.0116(3) 0.0585(9) Uani 1 1 d . . .
H22 H 1.5974 0.2178 0.9709 0.070 Uiso 1 1 calc R . .
C23 C 1.0717(3) 0.9576(5) 1.0422(3) 0.0578(11) Uani 1 1 d . . .
C24 C 1.0316(2) 1.0229(4) 1.1229(2) 0.0501(9) Uani 1 1 d . . .
H24 H 1.0554 1.0960 1.1479 0.060 Uiso 1 1 calc R . .
C25 C 0.9664(2) 0.9847(4) 1.1605(2) 0.0507(10) Uani 1 1 d . . .
H25 H 0.9427 0.9120 1.1349 0.061 Uiso 1 1 calc R . .
C26 C 0.9260(2) 1.0476(4) 1.2412(3) 0.0434(9) Uani 1 1 d . . .
N1 N 1.19904(10) 0.72629(17) 0.8947(3) 0.0399(4) Uani 1 1 d . . .
N2 N 1.30561(11) 0.60942(19) 0.8808(2) 0.0442(6) Uani 1 1 d . . .
N3 N 1.46035(14) 0.0707(2) 0.91433(18) 0.0509(7) Uani 1 1 d . . .
N4 N 1.52035(10) -0.11416(19) 0.8924(3) 0.0440(5) Uani 1 1 d . . .
O1 O 1.03793(17) 0.8630(3) 1.0040(2) 0.0617(7) Uani 1 1 d . . .
O2 O 1.1346(2) 1.0002(4) 1.0174(3) 0.1097(14) Uani 1 1 d . . .
O3 O 0.96095(14) 1.1377(3) 1.28344(19) 0.0533(7) Uani 1 1 d . . .
O4 O 0.8594(2) 1.0126(4) 1.2601(3) 0.0888(11) Uani 1 1 d . . .
O1W O 0.75967(13) 0.8841(2) 1.3861(3) 0.0855(7) Uani 1 1 d D . .
H1A H 0.784(3) 0.906(5) 1.447(2) 0.128 Uiso 1 1 d D . .
H1B H 0.790(3) 0.930(5) 1.348(3) 0.128 Uiso 1 1 d D . .

loop_
_atom_site_aniso_label
_atom_site_aniso_U_11
_atom_site_aniso_U_22
_atom_site_aniso_U_33
_atom_site_aniso_U_23
_atom_site_aniso_U_13
_atom_site_aniso_U_12
Zn1 0.03144(12) 0.03295(14) 0.04788(15) 0.0003(2) 0.0010(2) 0.00200(10)
C1 0.0321(11) 0.0326(15) 0.0499(14) 0.0060(12) 0.0028(12) 0.0036(10)
C2 0.0406(15) 0.0341(15) 0.075(2) -0.0106(15) -0.0049(15) -0.0019(12)
C3 0.0380(14) 0.0437(19) 0.074(2) -0.0047(16) -0.0091(15) -0.0028(13)
C4 0.0357(13) 0.0406(16) 0.0464(15) 0.0021(13) 0.0040(13) 0.0063(12)
C5 0.0494(16) 0.0407(18) 0.067(2) 0.0015(15) -0.0103(16) 0.0049(14)
C6 0.079(3) 0.043(2) 0.086(3) -0.012(2) -0.019(2) 0.004(2)
C7 0.086(3) 0.071(3) 0.075(2) -0.016(2) -0.028(2) 0.001(2)
C8 0.098(3) 0.070(3) 0.062(2) 0.000(2) -0.032(2) 0.007(2)
C9 0.077(3) 0.045(2) 0.052(2) 0.0051(16) -0.0072(19) 0.0122(19)
C10 0.0353(13) 0.0439(18) 0.0736(19) 0.0018(15) 0.0078(14) 0.0084(12)
C11 0.0428(13) 0.0469(17) 0.065(2) -0.0013(14) -0.0050(13) 0.0122(12)
C12 0.0576(15) 0.0540(19) 0.067(3) 0.0037(19) 0.010(2) 0.0189(12)
C13 0.0555(17) 0.050(2) 0.066(2) 0.0008(16) 0.0075(17) 0.0191(15)
C14 0.0406(13) 0.0426(17) 0.0456(15) 0.0055(13) 0.0070(12) 0.0102(12)
C15 0.0448(16) 0.058(2) 0.077(2) 0.0005(18) -0.0135(16) 0.0126(15)
C16 0.0422(15) 0.054(2) 0.070(2) -0.0046(17) -0.0085(15) 0.0076(14)
C17 0.0432(15) 0.0450(18) 0.0450(15) -0.0033(13) 0.0061(13) 0.0091(13)
C18 0.067(2) 0.049(2) 0.050(2) -0.0036(16) -0.0036(17) 0.0107(17)
C19 0.074(2) 0.069(3) 0.060(2) -0.0060(19) -0.0142(19) 0.0180(19)
C20 0.069(2) 0.090(3) 0.077(3) -0.014(2) -0.017(2) 0.008(2)
C21 0.067(3) 0.063(3) 0.087(3) -0.009(2) -0.001(2) -0.013(2)
C22 0.0583(19) 0.052(2) 0.065(2) -0.0003(18) 0.0014(18) 0.0030(16)
C23 0.067(3) 0.050(3) 0.056(2) 0.000(2) 0.012(2) 0.009(2)
C24 0.059(2) 0.043(2) 0.049(2) -0.0074(17) 0.0027(19) 0.0009(18)
C25 0.055(2) 0.043(2) 0.054(2) -0.0049(18) -0.0043(19) 0.0030(18)
C26 0.0432(19) 0.044(2) 0.0431(19) -0.0043(17) 0.0014(15) 0.0049(17)
N1 0.0309(8) 0.0321(9) 0.0568(11) 0.0028(16) 0.001(2) 0.0009(8)
N2 0.0292(8) 0.0357(11) 0.0678(18) 0.0025(14) -0.0004(13) 0.0043(8)
N3 0.0489(12) 0.0439(13) 0.060(2) -0.0005(12) -0.0007(12) 0.0163(10)
N4 0.0411(9) 0.0398(11) 0.0511(11) -0.0020(18) 0.0013(17) 0.0071(8)
O1 0.0690(17) 0.0545(19) 0.0615(16) -0.0178(15) 0.0089(16) 0.0066(15)
O2 0.108(3) 0.091(3) 0.130(3) -0.039(2) 0.070(3) -0.028(2)
O3 0.0427(13) 0.0518(17) 0.0654(16) -0.0113(14) 0.0056(14) 0.0057(12)
O4 0.0644(18) 0.104(3) 0.098(2) -0.037(2) 0.0208(17) -0.0197(19)
O1W 0.0653(13) 0.0783(17) 0.113(2) -0.015(2) 0.000(2) -0.0021(11)

loop_
_atom_type_symbol
_atom_type_description
_atom_type_scat_dispersion_real
_atom_type_scat_dispersion_imag
_atom_type_scat_source
C C 0.0033 0.0016 'International Tables Vol C Tables 4.2.6.8 and 6.1.1.4'
H H 0.0000 0.0000 'International Tables Vol C Tables 4.2.6.8 and 6.1.1.4'
N N 0.0061 0.0033 'International Tables Vol C Tables 4.2.6.8 and 6.1.1.4'
O O 0.0106 0.0060 'International Tables Vol C Tables 4.2.6.8 and 6.1.1.4'
Zn Zn 0.2839 1.4301 'International Tables Vol C Tables 4.2.6.8 and 6.1.1.4'

loop_
_geom_angle_atom_site_label_1
_geom_angle_atom_site_label_2
_geom_angle_atom_site_label_3
_geom_angle
_geom_angle_site_symmetry_1
_geom_angle_site_symmetry_3
_geom_angle_publ_flag
O3 Zn1 O1 105.97(8) 2_774 . ?
O3 Zn1 N1 120.91(13) 2_774 . ?
O1 Zn1 N1 121.22(14) . . ?
O3 Zn1 N4 97.61(12) 2_774 4_455 ?
O1 Zn1 N4 98.62(13) . 4_455 ?
N1 Zn1 N4 107.43(8) . 4_455 ?
N1 C1 N2 109.9(2) . . ?
N1 C1 C4 124.8(2) . . ?
N2 C1 C4 125.3(2) . . ?
C3 C2 N1 109.3(3) . . ?
C3 C2 H2 125.4 . . ?
N1 C2 H2 125.4 . . ?
C2 C3 N2 106.5(3) . . ?
C2 C3 H3 126.7 . . ?
N2 C3 H3 126.7 . . ?
C9 C4 C5 117.7(3) . . ?
C9 C4 C1 120.5(3) . . ?
C5 C4 C1 121.5(3) . . ?
C6 C5 C4 120.3(3) . . ?
C6 C5 H5 119.9 . . ?
C4 C5 H5 119.9 . . ?
C7 C6 C5 120.9(4) . . ?
C7 C6 H6 119.6 . . ?
C5 C6 H6 119.6 . . ?
C6 C7 C8 119.1(4) . . ?
C6 C7 H7 120.5 . . ?
C8 C7 H7 120.5 . . ?
C7 C8 C9 121.6(4) . . ?
C7 C8 H8 119.2 . . ?
C9 C8 H8 119.2 . . ?
C8 C9 C4 120.4(4) . . ?
C8 C9 H9 119.8 . . ?
C4 C9 H9 119.8 . . ?
N2 C10 C11 111.9(3) . . ?
N2 C10 H10A 109.2 . . ?
C11 C10 H10A 109.2 . . ?
N2 C10 H10B 109.2 . . ?
C11 C10 H10B 109.2 . . ?
H10A C10 H10B 107.9 . . ?
C10 C11 C12 111.7(3) . . ?
C10 C11 H11A 109.3 . . ?
C12 C11 H11A 109.3 . . ?
C10 C11 H11B 109.3 . . ?
C12 C11 H11B 109.3 . . ?
H11A C11 H11B 107.9 . . ?
C11 C12 C13 109.4(4) . . ?
C11 C12 H12A 109.8 . . ?
C13 C12 H12A 109.8 . . ?
C11 C12 H12B 109.8 . . ?
C13 C12 H12B 109.8 . . ?
H12A C12 H12B 108.3 . . ?
N3 C13 C12 112.8(3) . . ?
N3 C13 H13A 109.0 . . ?
C12 C13 H13A 109.0 . . ?
N3 C13 H13B 109.0 . . ?
C12 C13 H13B 109.0 . . ?
H13A C13 H13B 107.8 . . ?
N4 C14 N3 109.2(2) . . ?
N4 C14 C17 125.2(2) . . ?
N3 C14 C17 125.6(3) . . ?
C16 C15 N3 107.0(3) . . ?
C16 C15 H15 126.5 . . ?
N3 C15 H15 126.5 . . ?
C15 C16 N4 109.4(3) . . ?
C15 C16 H16 125.3 . . ?
N4 C16 H16 125.3 . . ?
C22 C17 C18 118.2(3) . . ?
C22 C17 C14 122.5(3) . . ?
C18 C17 C14 119.2(3) . . ?
C19 C18 C17 121.2(4) . . ?
C19 C18 H18 119.4 . . ?
C17 C18 H18 119.4 . . ?
C18 C19 C20 119.6(4) . . ?
C18 C19 H19 120.2 . . ?
C20 C19 H19 120.2 . . ?
C19 C20 C21 119.7(4) . . ?
C19 C20 H20 120.1 . . ?
C21 C20 H20 120.1 . . ?
C22 C21 C20 119.9(4) . . ?
C22 C21 H21 120.0 . . ?
C20 C21 H21 120.0 . . ?
C21 C22 C17 121.2(4) . . ?
C21 C22 H22 119.4 . . ?
C17 C22 H22 119.4 . . ?
O2 C23 O1 124.1(4) . . ?
O2 C23 C24 117.5(4) . . ?
O1 C23 C24 118.4(4) . . ?
C25 C24 C23 124.8(3) . . ?
C25 C24 H24 117.6 . . ?
C23 C24 H24 117.6 . . ?
C24 C25 C26 125.6(3) . . ?
C24 C25 H25 117.2 . . ?
C26 C25 H25 117.2 . . ?
O4 C26 O3 123.6(4) . . ?
O4 C26 C25 118.0(4) . . ?
O3 C26 C25 118.3(4) . . ?
C1 N1 C2 106.7(2) . . ?
C1 N1 Zn1 127.2(2) . . ?
C2 N1 Zn1 125.1(2) . . ?
C1 N2 C3 107.6(2) . . ?
C1 N2 C10 128.1(3) . . ?
C3 N2 C10 124.3(2) . . ?
C14 N3 C15 107.6(2) . . ?
C14 N3 C13 130.3(3) . . ?
C15 N3 C13 121.6(3) . . ?
C14 N4 C16 106.8(2) . . ?
C14 N4 Zn1 134.1(2) . 4 ?
C16 N4 Zn1 119.1(2) . 4 ?
C23 O1 Zn1 119.8(3) . . ?
C26 O3 Zn1 121.0(2) . 2_775 ?
H1A O1W H1B 100(3) . . ?

loop_
_geom_bond_atom_site_label_1
_geom_bond_atom_site_label_2
_geom_bond_distance
_geom_bond_site_symmetry_2
_geom_bond_publ_flag
Zn1 O3 1.971(3) 2_774 ?
Zn1 O1 1.971(3) . ?
Zn1 N1 2.0007(18) . ?
Zn1 N4 2.0428(19) 4_455 ?
C1 N1 1.325(3) . ?
C1 N2 1.352(3) . ?
C1 C4 1.468(4) . ?
C2 C3 1.347(4) . ?
C2 N1 1.375(4) . ?
C2 H2 0.9300 . ?
C3 N2 1.375(4) . ?
C3 H3 0.9300 . ?
C4 C9 1.391(4) . ?
C4 C5 1.391(4) . ?
C5 C6 1.388(5) . ?
C5 H5 0.9300 . ?
C6 C7 1.354(6) . ?
C6 H6 0.9300 . ?
C7 C8 1.364(6) . ?
C7 H7 0.9300 . ?
C8 C9 1.365(6) . ?
C8 H8 0.9300 . ?
C9 H9 0.9300 . ?
C10 N2 1.468(3) . ?
C10 C11 1.507(4) . ?
C10 H10A 0.9700 . ?
C10 H10B 0.9700 . ?
C11 C12 1.520(4) . ?
C11 H11A 0.9700 . ?
C11 H11B 0.9700 . ?
C12 C13 1.522(5) . ?
C12 H12A 0.9700 . ?
C12 H12B 0.9700 . ?
C13 N3 1.467(4) . ?
C13 H13A 0.9700 . ?
C13 H13B 0.9700 . ?
C14 N4 1.325(4) . ?
C14 N3 1.365(3) . ?
C14 C17 1.464(4) . ?
C15 C16 1.335(4) . ?
C15 N3 1.367(4) . ?
C15 H15 0.9300 . ?
C16 N4 1.378(4) . ?
C16 H16 0.9300 . ?
C17 C22 1.383(5) . ?
C17 C18 1.392(5) . ?
C18 C19 1.376(5) . ?
C18 H18 0.9300 . ?
C19 C20 1.386(6) . ?
C19 H19 0.9300 . ?
C20 C21 1.388(6) . ?
C20 H20 0.9300 . ?
C21 C22 1.373(5) . ?
C21 H21 0.9300 . ?
C22 H22 0.9300 . ?
C23 O2 1.212(5) . ?
C23 O1 1.261(5) . ?
C23 C24 1.500(6) . ?
C24 C25 1.296(4) . ?
C24 H24 0.9300 . ?
C25 C26 1.492(6) . ?
C25 H25 0.9300 . ?
C26 O4 1.221(5) . ?
C26 O3 1.260(5) . ?
N4 Zn1 2.0428(19) 4 ?
O3 Zn1 1.971(3) 2_775 ?
O1W H1A 0.98(3) . ?
O1W H1B 0.89(3) . ?

loop_
_geom_hbond_atom_site_label_D
_geom_hbond_atom_site_label_H
_geom_hbond_atom_site_label_A
_geom_hbond_distance_DH
_geom_hbond_distance_HA
_geom_hbond_distance_DA
_geom_hbond_angle_DHA
_geom_hbond_site_symmetry_A
O1W H1B O4 0.89(3) 1.92(3) 2.810(5) 174(5) .
O1W H1A O2 0.98(3) 1.98(4) 2.863(5) 149(4) 2_775

loop_
_geom_torsion_atom_site_label_1
_geom_torsion_atom_site_label_2
_geom_torsion_atom_site_label_3
_geom_torsion_atom_site_label_4
_geom_torsion
_geom_torsion_site_symmetry_1
_geom_torsion_site_symmetry_2
_geom_torsion_site_symmetry_3
_geom_torsion_site_symmetry_4
_geom_torsion_publ_flag
N1 C2 C3 N2 0.0(4) . . . . ?
N1 C1 C4 C9 42.8(4) . . . . ?
N2 C1 C4 C9 -137.1(3) . . . . ?
N1 C1 C4 C5 -131.4(3) . . . . ?
N2 C1 C4 C5 48.6(4) . . . . ?
C9 C4 C5 C6 0.0(5) . . . . ?
C1 C4 C5 C6 174.4(3) . . . . ?
C4 C5 C6 C7 -1.0(6) . . . . ?
C5 C6 C7 C8 -0.1(7) . . . . ?
C6 C7 C8 C9 2.1(7) . . . . ?
C7 C8 C9 C4 -3.2(6) . . . . ?
C5 C4 C9 C8 2.0(5) . . . . ?
C1 C4 C9 C8 -172.4(3) . . . . ?
N2 C10 C11 C12 171.7(3) . . . . ?
C10 C11 C12 C13 -174.4(3) . . . . ?
C11 C12 C13 N3 164.8(3) . . . . ?
N3 C15 C16 N4 1.3(4) . . . . ?
N4 C14 C17 C22 138.8(3) . . . . ?
N3 C14 C17 C22 -41.8(4) . . . . ?
N4 C14 C17 C18 -37.4(4) . . . . ?
N3 C14 C17 C18 142.0(3) . . . . ?
C22 C17 C18 C19 -0.2(5) . . . . ?
C14 C17 C18 C19 176.2(3) . . . . ?
C17 C18 C19 C20 1.8(6) . . . . ?
C18 C19 C20 C21 -1.1(6) . . . . ?
C19 C20 C21 C22 -1.3(6) . . . . ?
C20 C21 C22 C17 3.0(6) . . . . ?
C18 C17 C22 C21 -2.2(5) . . . . ?
C14 C17 C22 C21 -178.5(3) . . . . ?
O2 C23 C24 C25 -176.3(4) . . . . ?
O1 C23 C24 C25 4.1(6) . . . . ?
C23 C24 C25 C26 179.5(5) . . . . ?
C24 C25 C26 O4 169.4(4) . . . . ?
C24 C25 C26 O3 -7.5(5) . . . . ?
N2 C1 N1 C2 -1.8(4) . . . . ?
C4 C1 N1 C2 178.3(3) . . . . ?
N2 C1 N1 Zn1 -170.3(2) . . . . ?
C4 C1 N1 Zn1 9.7(5) . . . . ?
C3 C2 N1 C1 1.1(4) . . . . ?
C3 C2 N1 Zn1 169.9(2) . . . . ?
O3 Zn1 N1 C1 -76.2(3) 2_774 . . . ?
O1 Zn1 N1 C1 146.3(3) . . . . ?
N4 Zn1 N1 C1 34.3(4) 4_455 . . . ?
O3 Zn1 N1 C2 117.3(3) 2_774 . . . ?
O1 Zn1 N1 C2 -20.3(3) . . . . ?
N4 Zn1 N1 C2 -132.2(3) 4_455 . . . ?
N1 C1 N2 C3 1.8(3) . . . . ?
C4 C1 N2 C3 -178.2(3) . . . . ?
N1 C1 N2 C10 -176.9(3) . . . . ?
C4 C1 N2 C10 3.1(5) . . . . ?
C2 C3 N2 C1 -1.1(4) . . . . ?
C2 C3 N2 C10 177.7(3) . . . . ?
C11 C10 N2 C1 -106.1(4) . . . . ?
C11 C10 N2 C3 75.4(4) . . . . ?
N4 C14 N3 C15 -0.8(3) . . . . ?
C17 C14 N3 C15 179.7(3) . . . . ?
N4 C14 N3 C13 171.4(3) . . . . ?
C17 C14 N3 C13 -8.1(5) . . . . ?
C16 C15 N3 C14 -0.3(4) . . . . ?
C16 C15 N3 C13 -173.3(3) . . . . ?
C12 C13 N3 C14 123.0(3) . . . . ?
C12 C13 N3 C15 -65.7(4) . . . . ?
N3 C14 N4 C16 1.6(3) . . . . ?
C17 C14 N4 C16 -178.9(3) . . . . ?
N3 C14 N4 Zn1 -175.6(2) . . . 4 ?
C17 C14 N4 Zn1 3.9(5) . . . 4 ?
C15 C16 N4 C14 -1.8(4) . . . . ?
C15 C16 N4 Zn1 175.9(2) . . . 4 ?
O2 C23 O1 Zn1 -2.2(7) . . . . ?
C24 C23 O1 Zn1 177.3(3) . . . . ?
O3 Zn1 O1 C23 -93.8(3) 2_774 . . . ?
N1 Zn1 O1 C23 49.2(4) . . . . ?
N4 Zn1 O1 C23 165.7(3) 4_455 . . . ?
O4 C26 O3 Zn1 6.0(6) . . . 2_775 ?
C25 C26 O3 Zn1 -177.3(2) . . . 2_775 ?
